data_2004946
loop_
_publ_author_name
'Protasiewicz, J. D.'

_publ_contact_author
;
        John D. Protasiewicz
        Department of Chemistry
        Case Western Reserve University
        10900 Euclid Ave
        Cleveland, OH  44106-7078
;
_publ_section_title
;
 (Tosyliminoiodo)benzene at 298K
;
_journal_issue 6
_journal_name_full 'Acta Crystallographica Section C'
_journal_page_first 1570
_journal_page_last 1572
_journal_paper_doi 10.1107/S0108270195016659
_journal_volume 52
_journal_year 1996
_chemical_formula_sum 'C13 H12 I N O2 S'
_chemical_formula_weight 373.20
_chemical_name_systematic
;
 ?
;
_space_group_IT_number 14
_symmetry_cell_setting monoclinic
_symmetry_space_group_name_Hall '-P 2ybc'
_symmetry_space_group_name_H-M 'P 1 21/c 1'
_audit_creation_method SHELXL
_cell_angle_alpha 90.00
_cell_angle_beta 104.520(7)
_cell_angle_gamma 90.00
_cell_formula_units_Z 4
_cell_length_a 11.6086(15)
_cell_length_b 7.7966(9)
_cell_length_c 15.2545(14)
_cell_measurement_reflns_used 40
_cell_measurement_temperature 298(2)
_cell_measurement_theta_max 27.2
_cell_measurement_theta_min 9.0
_cell_volume 1336.6(3)
_computing_cell_refinement XSCANS
_computing_data_collection 'XSCANS (Siemens 1994)'
_computing_data_reduction XSCANS
_computing_molecular_graphics 'SHELXTL-Plus (heldrick, 1994)'
_computing_publication_material SHELXTL-Plus
_computing_structure_refinement 'SHELXL93 (Sheldrick, 1993)'
_computing_structure_solution 'SHELXS86 (Sheldrick, 1990)'
_diffrn_ambient_temperature 298(2)
_diffrn_measurement_device 'Siemens P4'
_diffrn_measurement_method \q-2\q
_diffrn_radiation_monochromator graphite
_diffrn_radiation_source 'fine-focus sealed tube'
_diffrn_radiation_type MoK\a
_diffrn_radiation_wavelength 0.71073
_diffrn_reflns_av_R_equivalents 0.026
_diffrn_reflns_av_sigmaI/netI 0.0385
_diffrn_reflns_limit_h_max 13
_diffrn_reflns_limit_h_min -1
_diffrn_reflns_limit_k_max 9
_diffrn_reflns_limit_k_min -1
_diffrn_reflns_limit_l_max 17
_diffrn_reflns_limit_l_min -18
_diffrn_reflns_number 3155
_diffrn_reflns_theta_max 25.00
_diffrn_reflns_theta_min 1.81
_diffrn_standards_decay_% 0
_diffrn_standards_interval_count 97
_diffrn_standards_number 3
_exptl_absorpt_coefficient_mu 2.545
_exptl_absorpt_correction_T_max 0.82
_exptl_absorpt_correction_T_min 0.75
_exptl_absorpt_correction_type '\y scan (North, Phillips & Matthews, 1968)'
_exptl_crystal_colour yellow
_exptl_crystal_density_diffrn 1.855
_exptl_crystal_density_meas 1.85
_exptl_crystal_density_method floatation
_exptl_crystal_description needle
_exptl_crystal_F_000 728
_exptl_crystal_size_max 0.40
_exptl_crystal_size_mid 0.08
_exptl_crystal_size_min 0.08
_refine_diff_density_max 0.60
_refine_diff_density_min -0.37
_refine_ls_extinction_method none
_refine_ls_goodness_of_fit_all 1.11
_refine_ls_goodness_of_fit_obs 1.147
_refine_ls_hydrogen_treatment refxyz
_refine_ls_matrix_type full
_refine_ls_number_parameters 199
_refine_ls_number_reflns 2351
_refine_ls_number_restraints 0
_refine_ls_restrained_S_all 1.877
_refine_ls_restrained_S_obs 1.147
_refine_ls_R_factor_all 0.0385
_refine_ls_R_factor_obs 0.028
_refine_ls_shift/esd_max 0.055
_refine_ls_shift/esd_mean 0.003
_refine_ls_structure_factor_coef Fsqd
_refine_ls_weighting_details 'w=1/[\s^2^(Fo^2^)+(0.0215P)^2^] where P=(Fo^2^+2Fc^2^)/3'
_refine_ls_weighting_scheme calc
_refine_ls_wR_factor_all 0.106
_refine_ls_wR_factor_obs 0.0598
_reflns_number_observed 2043
_reflns_number_total 2352
_reflns_observed_criterion >2sigma(I)
_cod_data_source_file bk1198.cif
_cod_data_source_block phinr2
_cod_depositor_comments
;
The following automatic conversions were performed:
'_symmetry_cell_setting' value 'Monoclinic' changed to 'monoclinic'
according to '/home/saulius/struct/CIF-dictionaries/cif_core.dic'
dictionary named 'cif_core.dic' version 2.4.1 from 2010-06-29.

Automatic conversion script
Id: cif_fix_enum 1527 2010-12-29 10:47:43Z saulius 

The following automatic conversions were performed:

'_symmetry_cell_setting' value 'Monoclinic' changed to 'monoclinic'
according to /home/saulius/struct/CIF-dictionaries/cif_core.dic
dictionary named 'cif_core.dic' version 2.4.1 from 2010-06-29.

Automatic conversion script
Id: cif_fix_values 1715 2011-07-08 13:25:40Z adriana 

The following automatic conversions were performed:

'_refine_ls_weighting_scheme' value 'calc
w=1/[\s^2^(Fo^2^)+(0.0215P)^2^] where P=(Fo^2^+2Fc^2^)/3' was changed
to 'calc'. New tag '_refine_ls_weighting_details' was created. The
value of the new tag was set to 'w=1/[\s^2^(Fo^2^)+(0.0215P)^2^]
where P=(Fo^2^+2Fc^2^)/3'.

Automatic conversion script
Id: cif_fix_values 3143 2015-03-26 13:38:13Z robertas 
;
_cod_original_sg_symbol_H-M 'P 21/c'
_cod_database_code 2004946

loop_
_symmetry_equiv_pos_as_xyz
'x, y, z'
'-x, y+1/2, -z+1/2'
'-x, -y, -z'
'x, -y-1/2, z-1/2'

loop_
_atom_site_aniso_label
_atom_site_aniso_U_11
_atom_site_aniso_U_22
_atom_site_aniso_U_33
_atom_site_aniso_U_12
_atom_site_aniso_U_13
_atom_site_aniso_U_23
I 0.03273(15) 0.02744(14) 0.03088(14) -0.00046(11) 0.01412(10) -0.00320(10)
N 0.027(2) 0.021(2) 0.038(2) -0.0009(13) 0.0114(15) -0.0003(14)
S 0.0291(5) 0.0328(5) 0.0293(5) -0.0014(4) 0.0103(4) -0.0013(4)
O1 0.044(2) 0.046(2) 0.0328(15) 0.0034(15) 0.0101(13) 0.0099(14)
O2 0.042(2) 0.043(2) 0.051(2) -0.0101(15) 0.0174(15) -0.018(2)
C1 0.045(2) 0.028(2) 0.033(2) 0.000(2) 0.024(2) -0.002(2)
C2 0.038(3) 0.044(3) 0.046(3) 0.003(2) 0.015(2) -0.011(2)
C3 0.045(3) 0.061(4) 0.078(4) 0.002(3) 0.029(3) -0.019(3)
C4 0.064(4) 0.062(3) 0.052(3) -0.002(3) 0.037(3) -0.019(3)
C5 0.068(4) 0.064(4) 0.037(3) -0.006(3) 0.020(3) -0.012(2)
C6 0.048(3) 0.043(3) 0.036(2) -0.002(2) 0.013(2) -0.006(2)
C7 0.027(2) 0.035(2) 0.029(2) 0.000(2) 0.009(2) -0.003(2)
C8 0.039(3) 0.045(3) 0.045(3) 0.011(2) 0.014(2) 0.012(2)
C9 0.039(3) 0.047(3) 0.063(3) 0.010(2) 0.023(2) 0.005(2)
C10 0.040(3) 0.042(3) 0.044(3) -0.011(2) 0.022(2) -0.008(2)
C11 0.044(3) 0.058(3) 0.033(2) 0.001(2) 0.013(2) 0.009(2)
C12 0.032(2) 0.053(3) 0.044(3) 0.005(2) 0.011(2) 0.011(2)
C13 0.059(4) 0.063(4) 0.059(3) -0.011(3) 0.038(3) -0.012(3)

loop_
_atom_site_label
_atom_site_occupancy
_atom_site_fract_x
_atom_site_fract_y
_atom_site_fract_z
_atom_site_U_iso_or_equiv
_atom_site_thermal_displace_type
_atom_site_calc_flag
_atom_site_type_symbol
I 1 .98578(2) .02332(3) .74795(2) .02925(10) Uani d I
N 1 .8965(3) -0.1998(4) .7489(2) .0283(7) Uani d N
S 1 .75881(9) -0.20367(13) .69143(7) .0299(2) Uani d S
O1 1 .7259(3) -.0545(4) .6342(2) .0407(7) Uani d O
O2 1 .7390(3) -0.3691(4) .6484(2) .0446(8) Uani d O
C1 1 .9262(4) .1480(5) .8514(3) .0326(9) Uani d C
C2 1 .8079(4) .1901(6) .8341(3) .0418(11) Uani d C
C3 1 .7673(5) .2643(7) .9036(4) .0588(15) Uani d C
C4 1 .8438(5) .2962(7) .9863(4) .0557(14) Uani d C
C5 1 .9616(6) .2550(7) 1.0007(3) .0554(14) Uani d C
C6 1 1.0054(4) .1765(6) .9340(3) .0418(11) Uani d C
C7 1 .6725(3) -0.1990(5) .7723(3) .0299(9) Uani d C
C8 1 .5673(4) -0.1083(6) .7552(3) .0424(11) Uani d C
C9 1 .4979(4) -0.1138(7) .8167(4) .0478(12) Uani d C
C10 1 .5317(4) -0.2078(6) .8957(3) .0402(11) Uani d C
C11 1 .6377(4) -0.2962(7) .9119(3) .0445(12) Uani d C
C12 1 .7081(4) -0.2936(7) .8508(3) .0426(11) Uani d C
C13 1 .4556(6) -0.2165(8) .9627(4) .0561(15) Uani d C
H2 1 .758(5) .163(7) .774(4) .067 Uiso d H
H3 1 .687(5) .288(7) .889(4) .067 Uiso d H
H4 1 .816(5) .337(7) 1.028(4) .067 Uiso d H
H5 1 1.009(5) .269(7) 1.050(4) .067 Uiso d H
H6 1 1.084(5) .154(7) .944(3) .067 Uiso d H
H8 1 .551(5) -.051(7) .697(4) .067 Uiso d H
H9 1 .425(5) -.066(7) .804(4) .067 Uiso d H
H11 1 .665(5) -0.356(7) .966(4) .067 Uiso d H
H12 1 .780(5) -0.362(7) .864(3) .067 Uiso d H
H13A 1 .494(5) -0.205(7) 1.026(4) .067 Uiso d H
H13B 1 .399(5) -0.159(8) .945(4) .067 Uiso d H
H13C 1 .426(5) -0.322(7) .957(4) .067 Uiso d H

loop_
_atom_type_symbol
_atom_type_description
_atom_type_scat_dispersion_real
_atom_type_scat_dispersion_imag
_atom_type_scat_source
C C 0.0033 0.0016 'International Tables Vol C Tables 4.2.6.8 and 6.1.1.4'
H H 0.0000 0.0000 'International Tables Vol C Tables 4.2.6.8 and 6.1.1.4'
N N 0.0061 0.0033 'International Tables Vol C Tables 4.2.6.8 and 6.1.1.4'
O O 0.0106 0.0060 'International Tables Vol C Tables 4.2.6.8 and 6.1.1.4'
S S 0.1246 0.1234 'International Tables Vol C Tables 4.2.6.8 and 6.1.1.4'
I I -0.4742 1.8119 'International Tables Vol C Tables 4.2.6.8 and 6.1.1.4'

loop_
_geom_angle_atom_site_label_1
_geom_angle_atom_site_label_2
_geom_angle_atom_site_label_3
_geom_angle_site_symmetry_1
_geom_angle_site_symmetry_3
_geom_angle
_geom_angle_publ_flag
N I C1 . . 97.22(14) yes
N I N . 2_756 178.09(6) yes
C1 I N . 2_756 82.57(13) ?
N I C2 . . 87.69(13) ?
C1 I C2 . . 23.79(15) ?
N I C2 2_756 . 92.82(12) ?
N I C6 . . 104.45(13) ?
C1 I C6 . . 23.35(15) ?
N I C6 2_756 . 74.63(12) ?
C2 I C6 . . 47.13(14) ?
N I S . . 27.72(9) ?
C1 I S . . 93.18(12) ?
N I S 2_756 . 154.13(7) ?
C2 I S . . 74.96(9) ?
C6 I S . . 110.04(10) ?
S N I . . 116.7(2) yes
S N I . 2_746 116.5(2) ?
I N I . 2_746 117.03(13) yes
O2 S O1 . . 117.2(2) yes
O2 S N . . 106.7(2) yes
O1 S N . . 112.8(2) yes
O2 S C7 . . 106.4(2) yes
O1 S C7 . . 107.1(2) yes
N S C7 . . 106.0(2) ?
O2 S I . . 131.58(13) ?
O1 S I . . 77.71(13) ?
N S I . . 35.61(11) ?
C7 S I . . 112.48(14) ?
O2 S I . 2_746 67.20(13) ?
O1 S I . 2_746 135.25(13) ?
N S I . 2_746 39.60(11) ?
C7 S I . 2_746 114.11(14) ?
I S I . 2_746 71.18(2) ?
S O1 I . . 75.52(12) ?
S O1 I . 2_746 32.28(10) ?
I O1 I . 2_746 55.43(4) ?
S O2 I . 2_746 89.08(13) ?
S O2 I . . 33.59(10) ?
I O2 I 2_746 . 61.42(5) ?
C2 C1 C6 . . 122.9(4) ?
C2 C1 I . . 117.8(3) ?
C6 C1 I . . 119.2(3) ?
C2 C1 I . 2_756 95.8(3) ?
C6 C1 I . 2_756 93.4(3) ?
I C1 I . 2_756 82.96(11) ?
C1 C2 C3 . . 117.9(5) ?
C1 C2 I . . 38.4(2) ?
C3 C2 I . . 156.2(4) ?
C1 C2 I . 2_756 63.9(3) ?
C3 C2 I . 2_756 108.5(3) ?
I C2 I . 2_756 66.92(9) ?
C1 C2 H2 . . 118.(3) ?
C3 C2 H2 . . 125.(3) ?
I C2 H2 . . 79.(3) ?
I C2 H2 2_756 . 97.(3) ?
C4 C3 C2 . . 120.8(5) ?
C4 C3 I . . 104.5(3) ?
C2 C3 I . . 16.3(3) ?
C4 C3 I . 2_756 92.4(3) ?
C2 C3 I . 2_756 54.8(3) ?
I C3 I . 2_756 52.08(6) ?
C4 C3 H3 . . 125.(4) ?
C2 C3 H3 . . 115.(4) ?
I C3 H3 . . 131.(3) ?
I C3 H3 2_756 . 121.(4) ?
C5 C4 C3 . . 119.7(5) ?
C5 C4 I . 4_566 77.6(3) ?
C3 C4 I . 4_566 162.3(4) ?
C5 C4 I . 3_757 63.5(3) ?
C3 C4 I . 3_757 136.5(4) ?
I C4 I 4_566 3_757 51.57(7) ?
C5 C4 I . 2_756 68.1(3) ?
C3 C4 I . 2_756 71.2(3) ?
I C4 I 4_566 2_756 116.60(12) ?
I C4 I 3_757 2_756 131.55(12) ?
C5 C4 I . . 60.2(3) ?
C3 C4 I . . 59.6(3) ?
I C4 I 4_566 . 137.78(14) ?
I C4 I 3_757 . 105.25(11) ?
I C4 I 2_756 . 47.68(5) ?
C5 C4 H4 . . 122.(4) ?
C3 C4 H4 . . 119.(4) ?
I C4 H4 4_566 . 44.(4) ?
I C4 H4 3_757 . 73.(4) ?
I C4 H4 2_756 . 136.(4) ?
I C4 H4 . . 176.(4) ?
C4 C5 C6 . . 121.4(5) ?
C4 C5 I . 4_566 83.3(3) ?
C6 C5 I . 4_566 155.2(4) ?
C4 C5 I . 3_757 100.0(3) ?
C6 C5 I . 3_757 115.7(4) ?
I C5 I 4_566 3_757 55.37(6) ?
C4 C5 I . . 103.9(3) ?
C6 C5 I . . 17.5(3) ?
I C5 I 4_566 . 172.6(2) ?
I C5 I 3_757 . 123.73(14) ?
C4 C5 I . 2_756 95.6(3) ?
C6 C5 I . 2_756 55.6(3) ?
I C5 I 4_566 2_756 125.95(13) ?
I C5 I 3_757 2_756 164.4(2) ?
I C5 I . 2_756 52.51(6) ?
C4 C5 H5 . . 122.(4) ?
C6 C5 H5 . . 117.(4) ?
I C5 H5 4_566 . 39.(4) ?
I C5 H5 3_757 . 49.(4) ?
I C5 H5 . . 134.(4) ?
I C5 H5 2_756 . 121.(4) ?
C1 C6 C5 . . 117.3(5) ?
C1 C6 I . . 37.4(2) ?
C5 C6 I . . 154.6(4) ?
C1 C6 I . 2_756 65.9(2) ?
C5 C6 I . 2_756 107.2(3) ?
I C6 I . 2_756 67.42(9) ?
C1 C6 I . 3_757 132.3(3) ?
C5 C6 I . 3_757 50.0(3) ?
I C6 I . 3_757 138.80(14) ?
I C6 I 2_756 3_757 153.78(12) ?
C1 C6 H6 . . 123.(3) ?
C5 C6 H6 . . 120.(3) ?
I C6 H6 . . 85.(3) ?
I C6 H6 2_756 . 93.(3) ?
I C6 H6 3_757 . 90.(3) ?
C12 C7 C8 . . 119.9(4) ?
C12 C7 S . . 119.6(3) ?
C8 C7 S . . 120.4(3) ?
C12 C7 I . . 102.9(3) ?
C8 C7 I . . 121.7(3) ?
S C7 I . . 44.12(10) ?
C12 C7 I . 2_746 74.4(3) ?
C8 C7 I . 2_746 165.3(3) ?
S C7 I . 2_746 45.26(10) ?
I C7 I . 2_746 52.93(5) ?
C7 C8 C9 . . 119.6(4) ?
C7 C8 I . . 44.7(2) ?
C9 C8 I . . 139.2(3) ?
C7 C8 H8 . . 112.(3) ?
C9 C8 H8 . . 128.(3) ?
I C8 H8 . . 82.(3) ?
C10 C9 C8 . . 121.5(4) ?
C10 C9 H9 . . 118.(4) ?
C8 C9 H9 . . 121.(4) ?
C11 C10 C9 . . 117.9(4) ?
C11 C10 C13 . . 120.3(5) ?
C9 C10 C13 . . 121.8(5) ?
C10 C11 C12 . . 121.6(4) ?
C10 C11 H11 . . 119.(3) ?
C12 C11 H11 . . 119.(3) ?
C7 C12 C11 . . 119.5(4) ?
C7 C12 I . 2_746 88.2(3) ?
C11 C12 I . 2_746 152.0(3) ?
C7 C12 I . . 60.2(2) ?
C11 C12 I . . 144.4(4) ?
I C12 I 2_746 . 51.06(5) ?
C7 C12 H12 . . 122.(3) ?
C11 C12 H12 . . 119.(3) ?
I C12 H12 2_746 . 34.(3) ?
I C12 H12 . . 74.(3) ?
C10 C13 H13A . . 118.(4) ?
C10 C13 H13B . . 108.(5) ?
H13A C13 H13B . . 116.(6) ?
C10 C13 H13C . . 104.(4) ?
H13A C13 H13C . . 105.(5) ?
H13B C13 H13C . . 103.(6) ?

loop_
_geom_bond_atom_site_label_1
_geom_bond_atom_site_label_2
_geom_bond_site_symmetry_2
_geom_bond_distance
_geom_bond_publ_flag
I N . 2.027(3) yes
I C1 . 2.113(4) yes
I N 2_756 2.549(3) yes
I I 2_746 3.9114(4) yes
I C2 . 3.007(4) ?
I C6 . 3.034(4) ?
I S . 3.1110(11) ?
N S . 1.619(3) yes
N I 2_746 2.549(3) ?
S O2 . 1.439(3) yes
S O1 . 1.447(3) yes
S C7 . 1.775(4) yes
S I 2_746 3.5780(11) ?
O1 I 2_746 4.717(3) ?
O2 I 2_746 3.299(3) ?
C1 C2 . 1.371(6) ?
C1 C6 . 1.378(6) ?
C1 I 2_756 3.561(4) ?
C2 C3 . 1.390(7) ?
C2 I 2_756 3.944(5) ?
C2 H2 . 0.98(5) ?
C3 C4 . 1.371(8) ?
C3 I 2_756 4.578(6) ?
C3 H3 . 0.92(6) ?
C4 C5 . 1.368(8) ?
C4 I 4_566 4.163(5) ?
C4 I 3_757 4.747(6) ?
C4 I 2_756 4.833(5) ?
C4 H4 . 0.84(5) ?
C5 C6 . 1.389(6) ?
C5 I 4_566 4.094(5) ?
C5 I 3_757 4.314(5) ?
C5 I 2_756 4.505(5) ?
C5 H5 . 0.82(6) ?
C6 I 2_756 3.894(5) ?
C6 I 3_757 5.073(4) ?
C6 H6 . 0.91(5) ?
C7 C12 . 1.378(6) ?
C7 C8 . 1.377(6) ?
C7 I 2_746 4.598(4) ?
C8 C9 . 1.383(6) ?
C8 H8 . 0.97(6) ?
C9 C10 . 1.381(7) ?
C9 H9 . 0.90(6) ?
C10 C11 . 1.377(7) ?
C10 C13 . 1.511(6) yes
C11 C12 . 1.385(6) ?
C11 H11 . 0.93(5) ?
C12 I 2_746 4.430(5) ?
C12 H12 . 0.97(5) ?
C13 H13A . 0.96(6) ?
C13 H13B . 0.79(6) ?
C13 H13C . 0.88(6) ?

loop_
_geom_torsion_atom_site_label_1
_geom_torsion_atom_site_label_2
_geom_torsion_atom_site_label_3
_geom_torsion_atom_site_label_4
_geom_torsion
C1 I N S 83.1(2)
C6 I N S 105.7(2)
S I N S 0.0
I N S O2 140.5(2)
I N S O1 10.5(2)
I N S C7 -106.4(2)
I N S I 0.0
N I S O2 -54.6(3)
C1 I S O2 -154.1(2)
C2 I S O2 -169.5(2)
C6 I S O2 -137.5(2)
N I S O1 -170.1(2)
C1 I S O1 90.4(2)
C2 I S O1 75.0(2)
C6 I S O1 107.0(2)
N I S N 0.0
C1 I S N -99.5(2)
C2 I S N -114.9(2)
C6 I S N -82.9(2)
N I S C7 86.3(2)
C1 I S C7 -13.2(2)
C2 I S C7 -28.7(2)
C6 I S C7 3.4(2)
O2 S O1 I -130.7(2)
N S O1 I -6.23(15)
C7 S O1 I 110.02(15)
I S O1 I 0.0
N I O1 S 5.65(13)
C1 I O1 S -91.1(2)
C2 I O1 S -96.5(2)
C6 I O1 S -84.3(2)
S I O1 S 0.0
O1 S O2 I 97.8(2)
N S O2 I -29.68(15)
C7 S O2 I -142.5(2)
I S O2 I 0.0
N I O2 S 95.1(3)
C1 I O2 S 27.1(2)
C2 I O2 S 10.1(2)
C6 I O2 S 47.5(2)
S I O2 S 0.0
N I C1 C2 -67.2(4)
C2 I C1 C2 0.000(3)
C6 I C1 C2 -177.1(6)
S I C1 C2 -39.6(3)
N I C1 C6 110.0(4)
C2 I C1 C6 177.1(6)
C6 I C1 C6 0.000(4)
S I C1 C6 137.5(3)
C6 C1 C2 C3 -0.2(7)
I C1 C2 C3 176.8(4)
C6 C1 C2 I -177.0(6)
I C1 C2 I 0.000(2)
N I C2 C1 113.8(4)
C1 I C2 C1 0.000(5)
C6 I C2 C1 1.6(3)
S I C2 C1 138.8(4)
N I C2 C3 106.8(9)
C1 I C2 C3 -6.9(8)
C6 I C2 C3 -5.4(9)
S I C2 C3 131.8(10)
C1 C2 C3 C4 0.8(8)
I C2 C3 C4 5.7(13)
C1 C2 C3 I -4.9(6)
I C2 C3 I 0.000(4)
N I C3 C4 112.1(4)
C1 I C3 C4 -4.9(5)
C2 I C3 C4 -174.9(12)
C6 I C3 C4 -1.1(3)
S I C3 C4 138.1(4)
N I C3 C2 -73.0(9)
C1 I C3 C2 170.0(12)
C2 I C3 C2 0.000(13)
C6 I C3 C2 173.8(10)
S I C3 C2 -47.0(9)
C2 C3 C4 C5 0.2(9)
I C3 C4 C5 1.8(6)
C2 C3 C4 I -1.7(4)
I C3 C4 I 0.0000(10)
N I C4 C5 113.2(4)
C1 I C4 C5 -70.(5)
C2 I C4 C5 -176.5(6)
C6 I C4 C5 0.1(4)
S I C4 C5 140.7(4)
N I C4 C3 -68.7(4)
C1 I C4 C3 108.(5)
C2 I C4 C3 1.7(4)
C6 I C4 C3 178.2(6)
S I C4 C3 -41.1(4)
C3 C4 C5 C6 -1.9(9)
I C4 C5 C6 -0.1(4)
C3 C4 C5 I -1.8(6)
I C4 C5 I 0.0000(10)
N I C5 C4 -69.1(4)
C1 I C5 C4 5.1(5)
C2 I C5 C4 2.2(3)
C6 I C5 C4 -179.8(11)
S I C5 C4 -40.8(4)
N I C5 C6 110.6(9)
C1 I C5 C6 -175.1(11)
C2 I C5 C6 -178.0(9)
C6 I C5 C6 0.000(13)
S I C5 C6 139.0(9)
C2 C1 C6 C5 -1.5(7)
I C1 C6 C5 -178.4(4)
C2 C1 C6 I 177.0(6)
I C1 C6 I 0.000(2)
C4 C5 C6 C1 2.5(8)
I C5 C6 C1 2.2(5)
C4 C5 C6 I 0.3(12)
I C5 C6 I 0.000(3)
N I C6 C1 -74.4(4)
C1 I C6 C1 0.000(5)
C2 I C6 C1 -1.6(3)
S I C6 C1 -45.9(4)
N I C6 C5 -71.1(9)
C1 I C6 C5 3.3(8)
C2 I C6 C5 1.7(8)
S I C6 C5 -42.6(9)
O2 S C7 C12 73.0(4)
O1 S C7 C12 -161.0(4)
N S C7 C12 -40.3(4)
I S C7 C12 -77.5(4)
O2 S C7 C8 -103.8(4)
O1 S C7 C8 22.2(4)
N S C7 C8 142.9(4)
I S C7 C8 105.7(4)
O2 S C7 I 150.5(2)
O1 S C7 I -83.5(2)
N S C7 I 37.19(12)
I S C7 I 0.0
N I C7 C12 64.3(3)
C1 I C7 C12 -74.6(3)
C2 I C7 C12 -95.0(3)
C6 I C7 C12 -57.4(3)
S I C7 C12 119.4(4)
N I C7 C8 -157.6(4)
C1 I C7 C8 63.5(3)
C2 I C7 C8 43.0(3)
C6 I C7 C8 80.6(3)
S I C7 C8 -102.5(4)
N I C7 S -55.1(2)
C1 I C7 S 166.0(2)
C2 I C7 S 145.5(2)
C6 I C7 S -176.8(2)
S I C7 S 0.0
C12 C7 C8 C9 -0.3(7)
S C7 C8 C9 176.4(4)
I C7 C8 C9 -131.6(4)
C12 C7 C8 I 131.2(5)
S C7 C8 I -52.0(2)
I C7 C8 I 0.0
N I C8 C7 17.1(3)
C1 I C8 C7 -111.4(4)
C2 I C8 C7 -128.7(4)
C6 I C8 C7 -98.4(3)
S I C8 C7 52.3(3)
N I C8 C9 101.6(5)
C1 I C8 C9 -26.9(5)
C2 I C8 C9 -44.2(5)
C6 I C8 C9 -13.8(5)
S I C8 C9 136.9(5)
C7 C8 C9 C10 0.3(8)
I C8 C9 C10 -53.4(7)
C8 C9 C10 C11 0.3(7)
C8 C9 C10 C13 -179.1(5)
C9 C10 C11 C12 -0.8(8)
C13 C10 C11 C12 178.6(5)
C8 C7 C12 C11 -0.2(7)
S C7 C12 C11 -177.0(4)
I C7 C12 C11 138.8(4)
C8 C7 C12 I -139.0(5)
S C7 C12 I 44.2(2)
I C7 C12 I 0.0
C10 C11 C12 C7 0.8(8)
C10 C11 C12 I 79.9(7)
N I C12 C7 -89.5(4)
C1 I C12 C7 98.9(3)
C2 I C12 C7 73.9(3)
C6 I C12 C7 120.6(3)
S I C12 C7 -37.4(2)
N I C12 C11 170.3(6)
C1 I C12 C11 -1.3(5)
C2 I C12 C11 -26.3(5)
C6 I C12 C11 20.4(5)
S I C12 C11 -137.6(6)
